data_4319765
loop_
_publ_author_name
'Matthias Stender'
'Barrett E. Eichler'
'Ned J. Hardman'
'Philip P. Power'
'J\"org Prust'
'Mathias Noltemeyer'
'Herbert W. Roesky'

_publ_section_title
;
 Synthesis and Characterization of HC{C(Me)N(C6H3-2,6-i-Pr2)}2MX2 (M = Al,
 X = Cl, I; M = Ga, In, X = Me, Cl, I): Sterically Encumbered
 \b-Diketiminate Group 13 Metal Derivatives
;
_journal_name_full 'Inorganic Chemistry'
_journal_page_first 2794
_journal_page_last 2799
_journal_paper_doi 10.1021/ic001311d
_journal_volume 40
_journal_year 2001
_chemical_formula_sum 'C31 H47 In N2'
_chemical_formula_weight 562.53
_chemical_name_common NacNacInMe2
_chemical_name_systematic
; 

 ? 

;
_space_group_IT_number 2
_symmetry_cell_setting triclinic
_symmetry_space_group_name_Hall '-P 1'
_symmetry_space_group_name_H-M 'P -1'
_atom_sites_solution_hydrogens geom
_atom_sites_solution_primary direct
_atom_sites_solution_secondary difmap
_audit_creation_method SHELXL-97
_cell_angle_alpha 69.8290(10)
_cell_angle_beta 76.8520(10)
_cell_angle_gamma 74.9930(10)
_cell_formula_units_Z 2
_cell_length_a 10.3346(4)
_cell_length_b 12.5671(5)
_cell_length_c 12.9080(5)
_cell_measurement_reflns_used 7138
_cell_measurement_temperature 90(2)
_cell_measurement_theta_max 31.38
_cell_measurement_theta_min 2.44
_cell_volume 1502.19(10)
_computing_cell_refinement 'Bruker SMART'
_computing_data_collection 'Bruker SMART'
_computing_data_reduction 'Bruker SHELXTL v. 5.10'
_computing_molecular_graphics 'XP, Bruker SHELXTL v. 5.10'
_computing_publication_material 'XCIF, Bruker SHELXTL v. 5.10'
_computing_structure_refinement 'XL, Bruker SHELXTL v. 5.10'
_computing_structure_solution 'XS, Bruker SHELXTL v. 5.10'
_diffrn_ambient_temperature 90(2)
_diffrn_measured_fraction_theta_full 0.903
_diffrn_measured_fraction_theta_max 0.903
_diffrn_measurement_device_type 'Bruker SMART 1000'
_diffrn_measurement_method /w
_diffrn_radiation_monochromator graphite
_diffrn_radiation_source 'normal-focus sealed tube'
_diffrn_radiation_type MoK\a
_diffrn_radiation_wavelength 0.71073
_diffrn_reflns_av_R_equivalents 0.0194
_diffrn_reflns_av_sigmaI/netI 0.0246
_diffrn_reflns_limit_h_max 14
_diffrn_reflns_limit_h_min -14
_diffrn_reflns_limit_k_max 18
_diffrn_reflns_limit_k_min -17
_diffrn_reflns_limit_l_max 18
_diffrn_reflns_limit_l_min -18
_diffrn_reflns_number 20275
_diffrn_reflns_theta_full 31.47
_diffrn_reflns_theta_max 31.47
_diffrn_reflns_theta_min 2.04
_diffrn_standards_decay_% <0.01
_diffrn_standards_number '50 frames remeasured'
_exptl_absorpt_coefficient_mu 0.806
_exptl_absorpt_correction_T_max 0.8426
_exptl_absorpt_correction_T_min 0.7493
_exptl_absorpt_correction_type empirical
_exptl_absorpt_process_details
;SADABS: an empirical absorption program by G. M. Sheldrick

using the method described by Blessing, R. H.; Acta Cryst.

A51, 1995, 33.

;
_exptl_crystal_colour colorless
_exptl_crystal_density_diffrn 1.244
_exptl_crystal_density_method 'not measured'
_exptl_crystal_description block
_exptl_crystal_F_000 592
_exptl_crystal_size_max 0.38
_exptl_crystal_size_mid 0.23
_exptl_crystal_size_min 0.22
_refine_diff_density_max 0.520
_refine_diff_density_min -0.332
_refine_diff_density_rms 0.061
_refine_ls_extinction_method none
_refine_ls_goodness_of_fit_ref 1.050
_refine_ls_hydrogen_treatment constr
_refine_ls_matrix_type full
_refine_ls_number_parameters 319
_refine_ls_number_reflns 9006
_refine_ls_number_restraints 0
_refine_ls_restrained_S_all 1.050
_refine_ls_R_factor_all 0.0242
_refine_ls_R_factor_gt 0.0215
_refine_ls_shift/su_max 0.003
_refine_ls_shift/su_mean 0.000
_refine_ls_structure_factor_coef Fsqd
_refine_ls_weighting_details 'calc w=1/[\s^2^(Fo^2^)+(0.0325P)^2^+0.1847P] where P=(Fo^2^+2Fc^2^)/3'
_refine_ls_weighting_scheme calc
_refine_ls_wR_factor_gt 0.0551
_refine_ls_wR_factor_ref 0.0562
_reflns_number_gt 8314
_reflns_number_total 9006
_reflns_threshold_expression >2sigma(I)
_cod_data_source_file ic001311d_6.cif
_cod_data_source_block mas24
_cod_database_code 4319765

loop_
_symmetry_equiv_pos_as_xyz
'x, y, z'
'-x, -y, -z'

loop_
_atom_site_label
_atom_site_type_symbol
_atom_site_fract_x
_atom_site_fract_y
_atom_site_fract_z
_atom_site_U_iso_or_equiv
_atom_site_adp_type
_atom_site_occupancy
_atom_site_symmetry_multiplicity
_atom_site_calc_flag
_atom_site_refinement_flags
_atom_site_disorder_assembly
_atom_site_disorder_group
In1 In 0.859535(8) 0.728319(7) 0.714527(7) 0.01595(3) Uani 1 1 d . . .
N1 N 0.69456(10) 0.80193(8) 0.82533(8) 0.01542(18) Uani 1 1 d . . .
N2 N 0.78398(10) 0.56555(8) 0.79308(8) 0.01450(17) Uani 1 1 d . . .
C1 C 0.65921(12) 0.73624(10) 0.92888(10) 0.0165(2) Uani 1 1 d . . .
C2 C 0.68773(12) 0.61494(10) 0.96397(10) 0.0174(2) Uani 1 1 d . . .
H2A H 0.6771 0.5796 1.0426 0.021 Uiso 1 1 calc R . .
C3 C 0.73012(11) 0.53715(10) 0.89957(10) 0.0158(2) Uani 1 1 d . . .
C4 C 0.58100(14) 0.79365(11) 1.01672(11) 0.0220(2) Uani 1 1 d . . .
H4A H 0.6295 0.8500 1.0192 0.033 Uiso 1 1 calc R . .
H4B H 0.5726 0.7348 1.0899 0.033 Uiso 1 1 calc R . .
H4C H 0.4905 0.8332 0.9978 0.033 Uiso 1 1 calc R . .
C5 C 0.70738(14) 0.41514(10) 0.96213(11) 0.0211(2) Uani 1 1 d . . .
H5A H 0.7278 0.3702 0.9096 0.032 Uiso 1 1 calc R . .
H5B H 0.6127 0.4180 0.9979 0.032 Uiso 1 1 calc R . .
H5C H 0.7670 0.3785 1.0192 0.032 Uiso 1 1 calc R . .
C6 C 0.63438(12) 0.92316(10) 0.79165(10) 0.0161(2) Uani 1 1 d . . .
C7 C 0.70879(12) 1.00554(10) 0.78385(10) 0.0179(2) Uani 1 1 d . . .
C8 C 0.64919(13) 1.12295(10) 0.74849(11) 0.0205(2) Uani 1 1 d . . .
H8A H 0.6987 1.1792 0.7429 0.025 Uiso 1 1 calc R . .
C9 C 0.51936(14) 1.15848(11) 0.72149(11) 0.0219(2) Uani 1 1 d . . .
H9A H 0.4795 1.2384 0.6991 0.026 Uiso 1 1 calc R . .
C10 C 0.44773(13) 1.07669(11) 0.72725(11) 0.0226(2) Uani 1 1 d . . .
H10A H 0.3593 1.1016 0.7074 0.027 Uiso 1 1 calc R . .
C11 C 0.50305(12) 0.95819(11) 0.76174(11) 0.0188(2) Uani 1 1 d . . .
C12 C 0.42115(13) 0.87254(11) 0.76393(12) 0.0225(2) Uani 1 1 d . . .
H12A H 0.4774 0.7929 0.7873 0.027 Uiso 1 1 calc R . .
C13 C 0.29020(15) 0.87739(13) 0.84764(13) 0.0289(3) Uani 1 1 d . . .
H13A H 0.3124 0.8552 0.9231 0.043 Uiso 1 1 calc R . .
H13B H 0.2381 0.8239 0.8445 0.043 Uiso 1 1 calc R . .
H13C H 0.2363 0.9562 0.8290 0.043 Uiso 1 1 calc R . .
C14 C 0.38745(15) 0.89483(13) 0.64750(13) 0.0291(3) Uani 1 1 d . . .
H14A H 0.4714 0.8922 0.5939 0.044 Uiso 1 1 calc R . .
H14B H 0.3288 0.9711 0.6245 0.044 Uiso 1 1 calc R . .
H14C H 0.3406 0.8353 0.6497 0.044 Uiso 1 1 calc R . .
C15 C 0.85294(13) 0.97115(11) 0.80938(11) 0.0213(2) Uani 1 1 d . . .
H15A H 0.8747 0.8850 0.8410 0.026 Uiso 1 1 calc R . .
C16 C 0.87038(17) 1.02266(13) 0.89570(14) 0.0318(3) Uani 1 1 d . . .
H16A H 0.8059 0.9996 0.9639 0.048 Uiso 1 1 calc R . .
H16B H 0.8534 1.1072 0.8654 0.048 Uiso 1 1 calc R . .
H16C H 0.9630 0.9942 0.9131 0.048 Uiso 1 1 calc R . .
C17 C 0.95260(14) 1.00629(12) 0.70118(13) 0.0288(3) Uani 1 1 d . . .
H17A H 0.9400 0.9725 0.6470 0.043 Uiso 1 1 calc R . .
H17B H 1.0457 0.9781 0.7175 0.043 Uiso 1 1 calc R . .
H17C H 0.9356 1.0907 0.6700 0.043 Uiso 1 1 calc R . .
C18 C 0.81427(12) 0.48643(10) 0.72868(10) 0.0159(2) Uani 1 1 d . . .
C19 C 0.93463(12) 0.40191(10) 0.73356(10) 0.0175(2) Uani 1 1 d . . .
C20 C 0.96371(14) 0.33295(11) 0.66285(11) 0.0227(2) Uani 1 1 d . . .
H20A H 1.0441 0.2751 0.6656 0.027 Uiso 1 1 calc R . .
C21 C 0.87756(15) 0.34748(12) 0.58896(11) 0.0242(3) Uani 1 1 d . . .
H21A H 0.8992 0.3001 0.5414 0.029 Uiso 1 1 calc R . .
C22 C 0.75961(14) 0.43137(11) 0.58453(11) 0.0219(2) Uani 1 1 d . . .
H22A H 0.7009 0.4407 0.5338 0.026 Uiso 1 1 calc R . .
C23 C 0.72568(12) 0.50235(10) 0.65346(10) 0.0172(2) Uani 1 1 d . . .
C24 C 0.59415(12) 0.59174(11) 0.65038(10) 0.0191(2) Uani 1 1 d . . .
H24A H 0.6087 0.6561 0.6725 0.023 Uiso 1 1 calc R . .
C25 C 0.48124(15) 0.53849(15) 0.73634(14) 0.0349(3) Uani 1 1 d . . .
H25A H 0.5081 0.5096 0.8107 0.052 Uiso 1 1 calc R . .
H25B H 0.4655 0.4744 0.7172 0.052 Uiso 1 1 calc R . .
H25C H 0.3978 0.5974 0.7361 0.052 Uiso 1 1 calc R . .
C26 C 0.55130(15) 0.64397(12) 0.53444(12) 0.0269(3) Uani 1 1 d . . .
H26A H 0.6263 0.6742 0.4799 0.040 Uiso 1 1 calc R . .
H26B H 0.4724 0.7069 0.5356 0.040 Uiso 1 1 calc R . .
H26C H 0.5278 0.5842 0.5135 0.040 Uiso 1 1 calc R . .
C27 C 1.03552(12) 0.38444(11) 0.81049(11) 0.0192(2) Uani 1 1 d . . .
H27A H 1.0004 0.4421 0.8527 0.023 Uiso 1 1 calc R . .
C28 C 1.17376(14) 0.40607(13) 0.74245(13) 0.0265(3) Uani 1 1 d . . .
H28A H 1.1619 0.4820 0.6857 0.040 Uiso 1 1 calc R . .
H28B H 1.2140 0.3459 0.7060 0.040 Uiso 1 1 calc R . .
H28C H 1.2337 0.4042 0.7923 0.040 Uiso 1 1 calc R . .
C29 C 1.05335(15) 0.26302(12) 0.89551(12) 0.0259(3) Uani 1 1 d . . .
H29A H 0.9646 0.2479 0.9371 0.039 Uiso 1 1 calc R . .
H29B H 1.1120 0.2582 0.9476 0.039 Uiso 1 1 calc R . .
H29C H 1.0948 0.2054 0.8561 0.039 Uiso 1 1 calc R . .
C30 C 1.04734(14) 0.69293(13) 0.77930(15) 0.0320(3) Uani 1 1 d . . .
H30A H 1.0734 0.7660 0.7687 0.048 Uiso 1 1 calc R . .
H30B H 1.1188 0.6467 0.7394 0.048 Uiso 1 1 calc R . .
H30C H 1.0347 0.6501 0.8591 0.048 Uiso 1 1 calc R . .
C31 C 0.81184(15) 0.81058(13) 0.54812(11) 0.0284(3) Uani 1 1 d . . .
H31A H 0.8782 0.8586 0.5037 0.043 Uiso 1 1 calc R . .
H31B H 0.7209 0.8592 0.5510 0.043 Uiso 1 1 calc R . .
H31C H 0.8146 0.7515 0.5137 0.043 Uiso 1 1 calc R . .

loop_
_atom_site_aniso_label
_atom_site_aniso_U_11
_atom_site_aniso_U_22
_atom_site_aniso_U_33
_atom_site_aniso_U_23
_atom_site_aniso_U_13
_atom_site_aniso_U_12
In1 0.01355(4) 0.01460(4) 0.01828(5) -0.00466(3) 0.00065(3) -0.00349(3)
N1 0.0144(4) 0.0138(4) 0.0172(5) -0.0046(4) -0.0028(3) -0.0010(3)
N2 0.0137(4) 0.0143(4) 0.0152(4) -0.0045(3) -0.0019(3) -0.0026(3)
C1 0.0144(5) 0.0191(5) 0.0169(5) -0.0067(4) -0.0030(4) -0.0023(4)
C2 0.0187(5) 0.0182(5) 0.0135(5) -0.0036(4) -0.0016(4) -0.0030(4)
C3 0.0132(5) 0.0159(5) 0.0166(5) -0.0029(4) -0.0030(4) -0.0025(4)
C4 0.0246(6) 0.0217(6) 0.0176(5) -0.0081(5) -0.0029(5) 0.0016(5)
C5 0.0248(6) 0.0162(5) 0.0198(6) -0.0030(4) 0.0001(5) -0.0062(4)
C6 0.0158(5) 0.0148(5) 0.0162(5) -0.0048(4) -0.0021(4) -0.0010(4)
C7 0.0191(5) 0.0165(5) 0.0181(5) -0.0053(4) -0.0034(4) -0.0031(4)
C8 0.0245(6) 0.0161(5) 0.0208(6) -0.0055(4) -0.0036(5) -0.0039(4)
C9 0.0255(6) 0.0159(5) 0.0216(6) -0.0049(4) -0.0050(5) 0.0007(5)
C10 0.0205(6) 0.0199(5) 0.0257(6) -0.0068(5) -0.0069(5) 0.0019(5)
C11 0.0159(5) 0.0183(5) 0.0214(6) -0.0061(4) -0.0036(4) -0.0013(4)
C12 0.0165(5) 0.0192(5) 0.0325(7) -0.0076(5) -0.0076(5) -0.0013(4)
C13 0.0241(6) 0.0324(7) 0.0293(7) -0.0048(6) -0.0045(5) -0.0099(5)
C14 0.0258(7) 0.0344(7) 0.0323(7) -0.0155(6) -0.0056(6) -0.0066(6)
C15 0.0208(6) 0.0178(5) 0.0266(6) -0.0057(5) -0.0076(5) -0.0039(4)
C16 0.0376(8) 0.0273(7) 0.0374(8) -0.0126(6) -0.0172(6) -0.0046(6)
C17 0.0201(6) 0.0254(6) 0.0375(8) -0.0055(6) -0.0035(5) -0.0049(5)
C18 0.0163(5) 0.0153(5) 0.0161(5) -0.0047(4) -0.0016(4) -0.0042(4)
C19 0.0182(5) 0.0160(5) 0.0179(5) -0.0047(4) -0.0027(4) -0.0031(4)
C20 0.0232(6) 0.0196(5) 0.0252(6) -0.0100(5) -0.0042(5) 0.0009(5)
C21 0.0295(7) 0.0217(6) 0.0234(6) -0.0116(5) -0.0050(5) -0.0014(5)
C22 0.0246(6) 0.0228(6) 0.0209(6) -0.0082(5) -0.0069(5) -0.0038(5)
C23 0.0174(5) 0.0173(5) 0.0167(5) -0.0037(4) -0.0026(4) -0.0055(4)
C24 0.0164(5) 0.0214(5) 0.0193(5) -0.0056(4) -0.0047(4) -0.0026(4)
C25 0.0185(6) 0.0403(8) 0.0365(8) -0.0017(7) -0.0014(6) -0.0059(6)
C26 0.0277(7) 0.0287(6) 0.0253(6) -0.0098(5) -0.0131(5) 0.0028(5)
C27 0.0170(5) 0.0189(5) 0.0214(6) -0.0064(4) -0.0050(4) -0.0007(4)
C28 0.0177(6) 0.0287(6) 0.0318(7) -0.0085(6) -0.0023(5) -0.0041(5)
C29 0.0268(6) 0.0219(6) 0.0261(7) -0.0026(5) -0.0096(5) -0.0016(5)
C30 0.0195(6) 0.0254(6) 0.0560(10) -0.0171(7) -0.0107(6) -0.0021(5)
C31 0.0274(7) 0.0312(7) 0.0188(6) -0.0016(5) 0.0011(5) -0.0047(5)

loop_
_atom_type_symbol
_atom_type_description
_atom_type_scat_dispersion_real
_atom_type_scat_dispersion_imag
_atom_type_scat_source
C C 0.0033 0.0016 'International Tables Vol C Tables 4.2.6.8 and 6.1.1.4'
H H 0.0000 0.0000 'International Tables Vol C Tables 4.2.6.8 and 6.1.1.4'
N N 0.0061 0.0033 'International Tables Vol C Tables 4.2.6.8 and 6.1.1.4'
In In -0.7276 1.3100 'International Tables Vol C Tables 4.2.6.8 and 6.1.1.4'

loop_
_geom_angle_atom_site_label_1
_geom_angle_atom_site_label_2
_geom_angle_atom_site_label_3
_geom_angle
_geom_angle_site_symmetry_1
_geom_angle_site_symmetry_3
_geom_angle_publ_flag
C31 In1 C30 130.94(6) . . ?
C31 In1 N1 106.72(5) . . ?
C30 In1 N1 108.54(5) . . ?
C31 In1 N2 111.20(5) . . ?
C30 In1 N2 103.83(5) . . ?
N1 In1 N2 86.76(4) . . ?
C1 N1 C6 119.69(10) . . ?
C1 N1 In1 119.35(7) . . ?
C6 N1 In1 120.62(7) . . ?
C3 N2 C18 122.26(10) . . ?
C3 N2 In1 120.08(8) . . ?
C18 N2 In1 117.03(7) . . ?
N1 C1 C2 124.48(10) . . ?
N1 C1 C4 119.29(10) . . ?
C2 C1 C4 116.22(11) . . ?
C1 C2 C3 129.63(11) . . ?
N2 C3 C2 124.33(11) . . ?
N2 C3 C5 120.89(10) . . ?
C2 C3 C5 114.78(10) . . ?
C7 C6 C11 120.71(11) . . ?
C7 C6 N1 119.90(10) . . ?
C11 C6 N1 119.33(10) . . ?
C8 C7 C6 118.82(11) . . ?
C8 C7 C15 119.08(11) . . ?
C6 C7 C15 122.08(10) . . ?
C9 C8 C7 121.12(12) . . ?
C8 C9 C10 119.66(11) . . ?
C9 C10 C11 121.41(12) . . ?
C10 C11 C6 118.25(11) . . ?
C10 C11 C12 119.12(11) . . ?
C6 C11 C12 122.61(11) . . ?
C11 C12 C13 111.60(11) . . ?
C11 C12 C14 110.93(11) . . ?
C13 C12 C14 109.64(11) . . ?
C7 C15 C16 112.35(11) . . ?
C7 C15 C17 110.06(11) . . ?
C16 C15 C17 110.65(12) . . ?
C19 C18 C23 120.96(10) . . ?
C19 C18 N2 120.85(10) . . ?
C23 C18 N2 117.97(10) . . ?
C20 C19 C18 118.35(11) . . ?
C20 C19 C27 118.85(11) . . ?
C18 C19 C27 122.79(10) . . ?
C21 C20 C19 121.25(12) . . ?
C20 C21 C22 119.89(11) . . ?
C21 C22 C23 121.16(12) . . ?
C22 C23 C18 118.39(11) . . ?
C22 C23 C24 120.77(11) . . ?
C18 C23 C24 120.80(10) . . ?
C23 C24 C26 113.20(10) . . ?
C23 C24 C25 109.90(11) . . ?
C26 C24 C25 110.56(11) . . ?
C19 C27 C28 110.64(11) . . ?
C19 C27 C29 112.37(10) . . ?
C28 C27 C29 109.40(11) . . ?

loop_
_geom_bond_atom_site_label_1
_geom_bond_atom_site_label_2
_geom_bond_distance
_geom_bond_site_symmetry_2
_geom_bond_publ_flag
In1 C31 2.1475(14) . ?
In1 C30 2.1676(14) . ?
In1 N1 2.1896(10) . ?
In1 N2 2.2042(10) . ?
N1 C1 1.3322(15) . ?
N1 C6 1.4397(14) . ?
N2 C3 1.3203(15) . ?
N2 C18 1.4380(14) . ?
C1 C2 1.4027(16) . ?
C1 C4 1.5181(16) . ?
C2 C3 1.4184(16) . ?
C3 C5 1.5182(16) . ?
C6 C7 1.4066(16) . ?
C6 C11 1.4130(16) . ?
C7 C8 1.3992(16) . ?
C7 C15 1.5187(17) . ?
C8 C9 1.3843(18) . ?
C9 C10 1.3879(19) . ?
C10 C11 1.4001(17) . ?
C11 C12 1.5217(17) . ?
C12 C13 1.530(2) . ?
C12 C14 1.5349(19) . ?
C15 C16 1.5304(18) . ?
C15 C17 1.537(2) . ?
C18 C19 1.4087(16) . ?
C18 C23 1.4131(16) . ?
C19 C20 1.4002(16) . ?
C19 C27 1.5243(17) . ?
C20 C21 1.3848(19) . ?
C21 C22 1.3875(18) . ?
C22 C23 1.3977(16) . ?
C23 C24 1.5213(17) . ?
C24 C26 1.5298(18) . ?
C24 C25 1.5310(19) . ?
C27 C28 1.5335(19) . ?
C27 C29 1.5356(18) . ?
